data_1561793
loop_
_publ_author_name
'Zhang, Guodong'
'Xiong, Wei-Wei'
'Nie, Lina'
'Zhang, Qichun'

_publ_section_title
;
 Synthesis, crystal structure and optical property of a novel metal
 chalcohalide: ZnHg3Se2Cl4
;
_journal_name_full 'Journal of Solid State Chemistry'
_journal_page_first 182
_journal_page_last 185
_journal_paper_doi 10.1016/j.jssc.2015.06.032
_journal_volume 230
_journal_year 2015
_chemical_formula_moiety 'Cl4 Hg3 Se2 Zn'
_chemical_formula_sum 'Cl4 Hg3 Se2 Zn'
_chemical_formula_weight 966.86
_space_group_IT_number 36
_space_group_name_Hall 'C 2c -2'
_space_group_name_H-M_alt 'C m c 21'
_symmetry_cell_setting orthorhombic
_symmetry_space_group_name_H-M 'C m c 21'
_atom_sites_solution_hydrogens none
_atom_sites_solution_primary direct
_atom_sites_solution_secondary difmap
_audit_creation_method SHELXL-97
_cell_angle_alpha 90.00
_cell_angle_beta 90.00
_cell_angle_gamma 90.00
_cell_formula_units_Z 4
_cell_length_a 7.3262(8)
_cell_length_b 12.518(2)
_cell_length_c 11.3324(14)
_cell_measurement_reflns_used 1179
_cell_measurement_temperature 293(2)
_cell_measurement_theta_max 26.8930
_cell_measurement_theta_min 3.6900
_cell_volume 1039.3(2)
_computing_structure_refinement 'SHELXL-97 (Sheldrick, 1997)'
_computing_structure_solution 'SHELXS-97 (Sheldrick, 1990)'
_diffrn_ambient_temperature 293(2)
_diffrn_measured_fraction_theta_full 0.996
_diffrn_measured_fraction_theta_max 0.996
_diffrn_measurement_device_type 'SuperNova, Dual, Cu at zero, Atlas'
_diffrn_radiation_monochromator graphite
_diffrn_radiation_source 'fine-focus sealed tube'
_diffrn_radiation_type MoK\a
_diffrn_radiation_wavelength 0.71073
_diffrn_reflns_av_R_equivalents 0.0636
_diffrn_reflns_av_sigmaI/netI 0.0507
_diffrn_reflns_limit_h_max 7
_diffrn_reflns_limit_h_min -8
_diffrn_reflns_limit_k_max 14
_diffrn_reflns_limit_k_min -11
_diffrn_reflns_limit_l_max 13
_diffrn_reflns_limit_l_min -11
_diffrn_reflns_number 1390
_diffrn_reflns_theta_full 24.98
_diffrn_reflns_theta_max 24.98
_diffrn_reflns_theta_min 3.22
_exptl_absorpt_coefficient_mu 54.418
_exptl_absorpt_correction_T_max 1.00000
_exptl_absorpt_correction_T_min 0.06010
_exptl_absorpt_correction_type multi-scan
_exptl_crystal_colour yellow
_exptl_crystal_density_diffrn 6.179
_exptl_crystal_density_method 'not measured'
_exptl_crystal_description plate
_exptl_crystal_F_000 1624
_exptl_crystal_size_max 0.10
_exptl_crystal_size_mid 0.08
_exptl_crystal_size_min 0.03
_refine_diff_density_max 2.793
_refine_diff_density_min -3.060
_refine_diff_density_rms 0.557
_refine_ls_abs_structure_details 'Flack H D (1983), Acta Cryst. A39, 876-881'
_refine_ls_abs_structure_Flack 0(2)
_refine_ls_extinction_coef 0.00082(3)
_refine_ls_extinction_expression Fc^*^=kFc[1+0.001xFc^2^\l^3^/sin(2\q)]^-1/4^
_refine_ls_extinction_method SHELXL
_refine_ls_goodness_of_fit_ref 1.091
_refine_ls_hydrogen_treatment none
_refine_ls_matrix_type full
_refine_ls_number_parameters 85
_refine_ls_number_reflns 678
_refine_ls_number_restraints 13
_refine_ls_restrained_S_all 1.095
_refine_ls_R_factor_all 0.0993
_refine_ls_R_factor_gt 0.0893
_refine_ls_shift/su_max 0.045
_refine_ls_shift/su_mean 0.012
_refine_ls_structure_factor_coef Fsqd
_refine_ls_weighting_details 'calc w=1/[\s^2^(Fo^2^)+(0.1475P)^2^+109.7956P] where P=(Fo^2^+2Fc^2^)/3'
_refine_ls_weighting_scheme calc
_refine_ls_wR_factor_gt 0.2547
_refine_ls_wR_factor_ref 0.2673
_reflns_number_gt 557
_reflns_number_total 678
_reflns_threshold_expression >2sigma(I)
_cod_data_source_file JSSC-2015-230-182.CIF
_cod_data_source_block x4
_cod_original_sg_symbol_H-M Cmc2(1)
_cod_database_code 1561793

loop_
_symmetry_equiv_pos_as_xyz
'x, y, z'
'-x, -y, z+1/2'
'x, -y, z+1/2'
'-x, y, z'
'x+1/2, y+1/2, z'
'-x+1/2, -y+1/2, z+1/2'
'x+1/2, -y+1/2, z+1/2'
'-x+1/2, y+1/2, z'

loop_
_atom_site_label
_atom_site_type_symbol
_atom_site_fract_x
_atom_site_fract_y
_atom_site_fract_z
_atom_site_U_iso_or_equiv
_atom_site_adp_type
_atom_site_occupancy
_atom_site_symmetry_multiplicity
_atom_site_calc_flag
_atom_site_refinement_flags
_atom_site_disorder_assembly
_atom_site_disorder_group
Hg1A Hg 0.0000 0.50186(11) 0.92522(12) 0.0355(4) Uani 0.1963(11) 2 d SP . 1
Hg1 Hg 0.0000 0.50174(3) 0.58194(9) 0.0842(2) Uani 0.8037(11) 2 d SP . 2
Cl1 Cl -0.5000 0.48833(18) 1.0100(2) 0.0555(5) Uani 1 2 d SU . .
Se1 Se 0.5000 0.19067(19) 0.3910(3) 0.0582(8) Uani 0.3594(19) 2 d SP . 1
Se1A Se 0.5000 0.14229(12) 0.43821(13) 0.0536(4) Uani 0.6406(19) 2 d SP . 2
Zn1 Zn -0.5000 0.49445(10) 0.8029(3) 0.0692(9) Uani 0.613(3) 2 d SP . 1
Zn1A Zn -0.5000 0.48987(16) 0.7137(2) 0.0345(6) Uani 0.387(3) 2 d SP . 2
Hg2 Hg 0.25015(5) 0.25079(3) 0.52145(6) 0.09330(14) Uani 1 1 d . . .
Cl2 Cl -0.23987(14) 0.58049(9) 0.77641(18) 0.0479(3) Uani 1 1 d . . .
Se2 Se 0.0000 0.3484(2) 0.6037(3) 0.0908(7) Uani 0.500(2) 2 d SPU . 1
Se2A Se 0.0000 0.31296(12) 0.64399(17) 0.0483(5) Uani 0.500(2) 2 d SP . 2
Cl3 Cl -0.5000 0.32060(13) 0.7802(3) 0.0572(6) Uani 1 2 d S . .

loop_
_atom_site_aniso_label
_atom_site_aniso_U_11
_atom_site_aniso_U_22
_atom_site_aniso_U_33
_atom_site_aniso_U_23
_atom_site_aniso_U_13
_atom_site_aniso_U_12
Hg1A 0.0468(9) 0.0520(8) 0.0077(6) -0.0131(5) 0.000 0.000
Hg1 0.0853(4) 0.0523(2) 0.1150(6) 0.0100(3) 0.000 0.000
Cl1 0.0747(11) 0.0689(10) 0.0230(8) -0.0021(7) 0.000 0.000
Se1 0.0587(13) 0.0469(11) 0.0689(18) -0.0144(12) 0.000 0.000
Se1A 0.0439(6) 0.0749(9) 0.0419(7) 0.0041(7) 0.000 0.000
Zn1 0.0405(8) 0.0378(6) 0.129(2) 0.0153(9) 0.000 0.000
Zn1A 0.0271(11) 0.0594(12) 0.0171(9) 0.0177(9) 0.000 0.000
Hg2 0.04959(13) 0.09073(18) 0.1396(4) -0.00489(18) 0.01017(13) 0.02137(13)
Cl2 0.0329(5) 0.0563(6) 0.0545(7) 0.0036(8) -0.0098(7) -0.0148(5)
Se2 0.0930(12) 0.0962(12) 0.0831(13) -0.0187(10) 0.000 0.000
Se2A 0.0536(9) 0.0351(7) 0.0563(10) 0.0131(7) 0.000 0.000
Cl3 0.0459(8) 0.0435(8) 0.0821(14) 0.0258(10) 0.000 0.000

loop_
_atom_type_symbol
_atom_type_description
_atom_type_scat_dispersion_real
_atom_type_scat_dispersion_imag
_atom_type_scat_source
Cl Cl 0.1484 0.1585 'International Tables Vol C Tables 4.2.6.8 and 6.1.1.4'
Zn Zn 0.2839 1.4301 'International Tables Vol C Tables 4.2.6.8 and 6.1.1.4'
Se Se -0.0929 2.2259 'International Tables Vol C Tables 4.2.6.8 and 6.1.1.4'
Hg Hg -2.3894 9.2266 'International Tables Vol C Tables 4.2.6.8 and 6.1.1.4'

loop_
_geom_angle_atom_site_label_1
_geom_angle_atom_site_label_2
_geom_angle_atom_site_label_3
_geom_angle
_geom_angle_site_symmetry_1
_geom_angle_site_symmetry_3
Se1 Hg1A Cl2 105.54(7) 6 4
Se1 Hg1A Cl2 105.54(7) 6 .
Cl2 Hg1A Cl2 83.98(8) 4 .
Se1 Hg1A Se2 141.97(11) 6 2_565
Cl2 Hg1A Se2 102.48(7) 4 2_565
Cl2 Hg1A Se2 102.48(7) . 2_565
Se1A Hg1 Se2A 153.78(7) 5_455 .
Se1A Hg1 Cl2 105.02(4) 5_455 4
Se2A Hg1 Cl2 96.08(5) . 4
Se1A Hg1 Cl2 105.02(4) 5_455 .
Se2A Hg1 Cl2 96.08(5) . .
Cl2 Hg1 Cl2 72.10(6) 4 .
Zn1A Cl1 Zn1 171.39(13) 2_465 .
Hg1A Se1 Hg2 101.87(9) 6_554 4_655
Hg1A Se1 Hg2 101.87(9) 6_554 .
Hg2 Se1 Hg2 95.63(11) 4_655 .
Hg1 Se1A Hg2 98.29(5) 5_545 4_655
Hg1 Se1A Hg2 98.29(5) 5_545 .
Hg2 Se1A Hg2 95.81(6) 4_655 .
Cl3 Zn1 Cl2 117.92(6) . .
Cl3 Zn1 Cl2 117.92(6) . 4_455
Cl2 Zn1 Cl2 119.21(9) . 4_455
Cl3 Zn1 Cl1 94.84(14) . .
Cl2 Zn1 Cl1 98.71(11) . .
Cl2 Zn1 Cl1 98.71(11) 4_455 .
Cl3 Zn1A Cl1 116.33(13) . 2_464
Cl3 Zn1A Cl2 110.89(8) . .
Cl1 Zn1A Cl2 104.24(9) 2_464 .
Cl3 Zn1A Cl2 110.89(8) . 4_455
Cl1 Zn1A Cl2 104.24(9) 2_464 4_455
Cl2 Zn1A Cl2 109.83(11) . 4_455
Se2 Hg2 Se2A 15.17(8) . .
Se2 Hg2 Se1A 177.32(6) . .
Se2A Hg2 Se1A 162.84(6) . .
Se2 Hg2 Se1 163.05(10) . .
Se2A Hg2 Se1 178.05(8) . .
Se1A Hg2 Se1 18.84(7) . .
Zn1 Cl2 Zn1A 25.60(10) . .
Zn1 Cl2 Hg1A 107.90(9) . .
Zn1A Cl2 Hg1A 124.12(8) . .
Zn1 Cl2 Hg1 116.54(9) . .
Zn1A Cl2 Hg1 95.48(8) . .
Hg1A Cl2 Hg1 87.50(4) . .
Hg2 Se2 Hg2 100.03(10) 4 .
Hg2 Se2 Hg1A 93.54(9) 4 2_564
Hg2 Se2 Hg1A 93.54(9) . 2_564
Hg2 Se2A Hg2 98.04(7) 4 .
Hg2 Se2A Hg1 98.29(6) 4 .
Hg2 Se2A Hg1 98.29(6) . .
Zn1 Cl3 Zn1A 26.31(11) . .

loop_
_geom_bond_atom_site_label_1
_geom_bond_atom_site_label_2
_geom_bond_distance
_geom_bond_site_symmetry_2
Hg1A Se1 2.441(3) 6
Hg1A Cl2 2.6270(19) 4
Hg1A Cl2 2.6270(19) .
Hg1A Se2 2.757(3) 2_565
Hg1 Se1A 2.3976(17) 5_455
Hg1 Se2A 2.4655(16) .
Hg1 Cl2 2.9861(19) 4
Hg1 Cl2 2.9861(19) .
Cl1 Zn1A 2.325(4) 2_465
Cl1 Zn1 2.348(4) .
Se1 Hg1A 2.441(3) 6_554
Se1 Hg2 2.470(2) 4_655
Se1 Hg2 2.470(2) .
Se1A Hg1 2.3976(17) 5_545
Se1A Hg2 2.4668(11) 4_655
Se1A Hg2 2.4668(11) .
Zn1 Cl3 2.191(2) .
Zn1 Cl2 2.2094(14) .
Zn1 Cl2 2.2094(14) 4_455
Zn1A Cl3 2.249(3) .
Zn1A Cl1 2.325(4) 2_464
Zn1A Cl2 2.3289(17) .
Zn1A Cl2 2.3289(17) 4_455
Hg2 Se2 2.3919(18) .
Hg2 Se2A 2.4275(13) .
Se2 Hg2 2.3919(18) 4
Se2 Hg1A 2.757(3) 2_564
Se2A Hg2 2.4275(13) 4
